data_7107515
loop_
_publ_author_name
'Michal Fornalczyk'
'Kuldip Singh'
'Alison M. Stuart'

_publ_section_title
;
 Synthesis of a-fluoro-B-hydroxy esters by an enantioselective
 Reformatsky-type reaction
;
_journal_name_full Chem.Commun.
_journal_page_first 3500
_journal_paper_doi 10.1039/c2cc17985g
_journal_volume 48
_journal_year 2012
_chemical_absolute_configuration ,syn
_chemical_formula_moiety 'C18 H20 F N O2'
_chemical_formula_sum 'C18 H20 F N O2'
_chemical_formula_weight 301.35
_chemical_name_systematic
;
?
;
_space_group_IT_number 19
_symmetry_cell_setting orthorhombic
_symmetry_space_group_name_Hall 'P 2ac 2ab'
_symmetry_space_group_name_H-M 'P 21 21 21'
_atom_sites_solution_hydrogens geom
_atom_sites_solution_primary direct
_atom_sites_solution_secondary difmap
_audit_creation_method SHELXL-97
_cell_angle_alpha 90.00
_cell_angle_beta 90.00
_cell_angle_gamma 90.00
_cell_formula_units_Z 4
_cell_length_a 8.306(3)
_cell_length_b 9.746(3)
_cell_length_c 18.935(6)
_cell_measurement_reflns_used 685
_cell_measurement_temperature 150(2)
_cell_measurement_theta_max 20.337
_cell_measurement_theta_min 2.351
_cell_volume 1532.8(9)
_computing_cell_refinement 'Bruker SMART'
_computing_data_collection 'Bruker SMART'
_computing_data_reduction 'Bruker SHELXTL'
_computing_molecular_graphics 'Bruker SHELXTL'
_computing_publication_material 'Bruker SHELXTL'
_computing_structure_refinement 'SHELXL-97 (Sheldrick, 1997)'
_computing_structure_solution 'SHELXS-97 (Sheldrick, 1990)'
_diffrn_ambient_temperature 150(2)
_diffrn_measured_fraction_theta_full 0.999
_diffrn_measured_fraction_theta_max 0.999
_diffrn_measurement_device_type 'Bruker Apex 2000 CCD area detector'
_diffrn_measurement_method 'phi and omega scans'
_diffrn_radiation_monochromator graphite
_diffrn_radiation_source 'fine-focus sealed tube'
_diffrn_radiation_type MoK\a
_diffrn_radiation_wavelength 0.71073
_diffrn_reflns_av_R_equivalents 0.0879
_diffrn_reflns_av_sigmaI/netI 0.0558
_diffrn_reflns_limit_h_max 10
_diffrn_reflns_limit_h_min -10
_diffrn_reflns_limit_k_max 11
_diffrn_reflns_limit_k_min -12
_diffrn_reflns_limit_l_max 23
_diffrn_reflns_limit_l_min -22
_diffrn_reflns_number 11981
_diffrn_reflns_theta_full 25.99
_diffrn_reflns_theta_max 25.99
_diffrn_reflns_theta_min 2.15
_exptl_absorpt_coefficient_mu 0.093
_exptl_absorpt_correction_T_max 0.969
_exptl_absorpt_correction_T_min 0.795
_exptl_absorpt_correction_type empirical
_exptl_absorpt_process_details
;
absorption correction based on 4760 reflections(SADABS);Rint 0.0806 before
correction and 0.0454 after.
;
_exptl_crystal_colour colourless
_exptl_crystal_density_diffrn 1.306
_exptl_crystal_density_method 'not measured'
_exptl_crystal_description plate
_exptl_crystal_F_000 640
_exptl_crystal_size_max 0.26
_exptl_crystal_size_mid 0.14
_exptl_crystal_size_min 0.07
_refine_diff_density_max 0.191
_refine_diff_density_min -0.210
_refine_diff_density_rms 0.050
_refine_ls_abs_structure_details 'Flack H D (1983), Acta Cryst. A39, 876-881'
_refine_ls_extinction_method none
_refine_ls_goodness_of_fit_ref 0.995
_refine_ls_hydrogen_treatment constr
_refine_ls_matrix_type full
_refine_ls_number_parameters 202
_refine_ls_number_reflns 1750
_refine_ls_number_restraints 0
_refine_ls_restrained_S_all 0.995
_refine_ls_R_factor_all 0.0505
_refine_ls_R_factor_gt 0.0417
_refine_ls_shift/su_max 0.000
_refine_ls_shift/su_mean 0.000
_refine_ls_structure_factor_coef Fsqd
_refine_ls_weighting_details 'calc w=1/[\s^2^(Fo^2^)+(0.0374P)^2^+0.0000P] where P=(Fo^2^+2Fc^2^)/3'
_refine_ls_weighting_scheme calc
_refine_ls_wR_factor_gt 0.0774
_refine_ls_wR_factor_ref 0.0801
_reflns_number_gt 1506
_reflns_number_total 1750
_reflns_threshold_expression >2sigma(I)
_cod_data_source_file c2cc17985g.txt
_cod_data_source_block 11009
_cod_original_cell_volume 1532.7(8)
_cod_original_sg_symbol_H-M P2(1)2(1)2(1)
_cod_database_code 7107515

loop_
_symmetry_equiv_pos_as_xyz
'x, y, z'
'-x+1/2, -y, z+1/2'
'-x, y+1/2, -z+1/2'
'x+1/2, -y+1/2, -z'

loop_
_atom_site_label
_atom_site_type_symbol
_atom_site_fract_x
_atom_site_fract_y
_atom_site_fract_z
_atom_site_U_iso_or_equiv
_atom_site_adp_type
_atom_site_occupancy
_atom_site_symmetry_multiplicity
_atom_site_calc_flag
_atom_site_refinement_flags
F1 F 0.53255(17) 0.73300(13) 0.13805(7) 0.0299(3) Uani 1 1 d .
O1 O 0.3325(2) 1.03135(17) 0.06716(8) 0.0309(4) Uani 1 1 d .
H1 H 0.3505 1.0787 0.1034 0.046 Uiso 1 1 calc R
O2 O 0.4532(2) 1.06202(16) 0.20609(9) 0.0328(4) Uani 1 1 d .
N1 N 0.4660(2) 0.85225(19) 0.25804(9) 0.0240(5) Uani 1 1 d .
H1A H 0.4920 0.7656 0.2518 0.029 Uiso 1 1 calc R
C1 C 0.3452(3) 0.8900(2) 0.08425(12) 0.0245(5) Uani 1 1 d .
C2 C 0.4973(3) 0.8719(2) 0.13083(12) 0.0247(6) Uani 1 1 d .
H2 H 0.5901 0.9183 0.1071 0.030 Uiso 1 1 calc R
C3 C 0.4726(3) 0.9362(2) 0.20285(12) 0.0233(5) Uani 1 1 d .
C4 C 0.4177(3) 0.8967(2) 0.32856(12) 0.0253(6) Uani 1 1 d .
H4 H 0.3859 0.9955 0.3255 0.030 Uiso 1 1 calc R
C5 C 0.2691(3) 0.8148(3) 0.35030(14) 0.0382(7) Uani 1 1 d .
H5A H 0.1820 0.8315 0.3165 0.057 Uiso 1 1 calc R
H5B H 0.2346 0.8435 0.3975 0.057 Uiso 1 1 calc R
H5C H 0.2953 0.7167 0.3509 0.057 Uiso 1 1 calc R
C6 C 0.1955(3) 0.8378(2) 0.12308(11) 0.0217(5) Uani 1 1 d .
C7 C 0.0804(3) 0.9278(3) 0.14946(13) 0.0292(6) Uani 1 1 d .
H7 H 0.0948 1.0238 0.1436 0.035 Uiso 1 1 calc R
C8 C -0.0544(3) 0.8798(3) 0.18407(13) 0.0356(6) Uani 1 1 d .
H8 H -0.1321 0.9427 0.2015 0.043 Uiso 1 1 calc R
C9 C -0.0766(3) 0.7410(3) 0.19342(13) 0.0345(7) Uani 1 1 d .
H9 H -0.1701 0.7079 0.2168 0.041 Uiso 1 1 calc R
C10 C 0.0371(3) 0.6508(3) 0.16872(12) 0.0317(6) Uani 1 1 d .
H10 H 0.0228 0.5550 0.1756 0.038 Uiso 1 1 calc R
C11 C 0.1721(3) 0.6983(3) 0.13392(12) 0.0266(6) Uani 1 1 d .
H11 H 0.2499 0.6347 0.1172 0.032 Uiso 1 1 calc R
C12 C 0.3696(3) 0.8163(3) 0.01367(12) 0.0318(6) Uani 1 1 d .
H12A H 0.2761 0.8325 -0.0168 0.048 Uiso 1 1 calc R
H12B H 0.3816 0.7176 0.0220 0.048 Uiso 1 1 calc R
H12C H 0.4667 0.8517 -0.0094 0.048 Uiso 1 1 calc R
C13 C 0.5540(3) 0.8853(2) 0.38169(11) 0.0221(5) Uani 1 1 d .
C14 C 0.5282(3) 0.9231(2) 0.45172(12) 0.0284(6) Uani 1 1 d .
H14 H 0.4246 0.9537 0.4660 0.034 Uiso 1 1 calc R
C15 C 0.6514(3) 0.9167(3) 0.50056(13) 0.0328(6) Uani 1 1 d .
H15 H 0.6316 0.9427 0.5481 0.039 Uiso 1 1 calc R
C16 C 0.8026(3) 0.8729(3) 0.48117(13) 0.0313(6) Uani 1 1 d .
H16 H 0.8874 0.8693 0.5148 0.038 Uiso 1 1 calc R
C17 C 0.8291(3) 0.8344(3) 0.41227(13) 0.0291(6) Uani 1 1 d .
H17 H 0.9325 0.8024 0.3985 0.035 Uiso 1 1 calc R
C18 C 0.7070(3) 0.8416(3) 0.36276(12) 0.0245(5) Uani 1 1 d .
H18 H 0.7282 0.8164 0.3152 0.029 Uiso 1 1 calc R

loop_
_atom_site_aniso_label
_atom_site_aniso_U_11
_atom_site_aniso_U_22
_atom_site_aniso_U_33
_atom_site_aniso_U_23
_atom_site_aniso_U_13
_atom_site_aniso_U_12
F1 0.0325(8) 0.0258(8) 0.0314(7) -0.0007(6) -0.0012(6) 0.0072(7)
O1 0.0444(11) 0.0240(10) 0.0243(9) 0.0038(7) -0.0006(9) 0.0024(9)
O2 0.0472(11) 0.0202(9) 0.0308(9) 0.0008(7) -0.0055(9) -0.0026(9)
N1 0.0303(12) 0.0192(10) 0.0224(10) 0.0013(8) -0.0021(9) 0.0042(10)
C1 0.0297(13) 0.0208(13) 0.0231(12) 0.0002(10) -0.0020(11) 0.0020(11)
C2 0.0270(13) 0.0203(13) 0.0267(13) 0.0024(10) 0.0014(10) -0.0007(10)
C3 0.0208(12) 0.0222(13) 0.0271(13) 0.0007(10) -0.0035(11) -0.0038(10)
C4 0.0287(13) 0.0224(13) 0.0247(12) 0.0006(10) 0.0005(10) 0.0037(11)
C5 0.0257(14) 0.054(2) 0.0348(15) 0.0068(13) -0.0006(12) -0.0033(13)
C6 0.0236(12) 0.0252(14) 0.0163(11) -0.0018(10) -0.0055(9) 0.0010(11)
C7 0.0309(14) 0.0275(14) 0.0294(14) -0.0009(11) -0.0030(11) 0.0037(11)
C8 0.0290(14) 0.0427(17) 0.0351(15) -0.0102(13) 0.0008(12) 0.0081(13)
C9 0.0240(13) 0.0515(18) 0.0281(14) -0.0071(13) 0.0038(11) -0.0085(13)
C10 0.0343(14) 0.0320(14) 0.0290(13) -0.0006(11) 0.0004(12) -0.0056(13)
C11 0.0266(13) 0.0273(14) 0.0260(13) -0.0044(11) -0.0001(11) 0.0021(11)
C12 0.0376(15) 0.0344(16) 0.0236(13) -0.0010(11) 0.0026(12) 0.0006(12)
C13 0.0252(12) 0.0167(12) 0.0242(12) 0.0021(9) 0.0021(10) -0.0022(11)
C14 0.0275(13) 0.0283(14) 0.0294(14) 0.0004(11) 0.0063(11) 0.0044(11)
C15 0.0406(15) 0.0330(16) 0.0248(13) -0.0014(11) 0.0015(12) -0.0005(13)
C16 0.0331(15) 0.0293(15) 0.0314(14) 0.0034(12) -0.0103(12) -0.0040(12)
C17 0.0185(12) 0.0285(15) 0.0402(15) -0.0003(12) 0.0007(11) -0.0005(11)
C18 0.0277(13) 0.0216(13) 0.0240(12) -0.0018(10) 0.0047(10) -0.0015(11)

loop_
_atom_type_symbol
_atom_type_description
_atom_type_scat_dispersion_real
_atom_type_scat_dispersion_imag
_atom_type_scat_source
C C 0.0033 0.0000 'International Tables Vol C Tables 4.2.6.8 and 6.1.1.4'
H H 0.0000 0.0000 'International Tables Vol C Tables 4.2.6.8 and 6.1.1.4'
N N 0.0061 0.0000 'International Tables Vol C Tables 4.2.6.8 and 6.1.1.4'
O O 0.0106 0.0000 'International Tables Vol C Tables 4.2.6.8 and 6.1.1.4'
F F 0.0171 0.0000 'International Tables Vol C Tables 4.2.6.8 and 6.1.1.4'

loop_
_geom_angle_atom_site_label_1
_geom_angle_atom_site_label_2
_geom_angle_atom_site_label_3
_geom_angle
C1 O1 H1 109.5
C3 N1 C4 123.2(2)
C3 N1 H1A 118.4
C4 N1 H1A 118.4
O1 C1 C12 105.43(19)
O1 C1 C6 111.85(19)
C12 C1 C6 111.8(2)
O1 C1 C2 107.49(19)
C12 C1 C2 109.6(2)
C6 C1 C2 110.51(17)
F1 C2 C3 110.02(18)
F1 C2 C1 109.75(18)
C3 C2 C1 110.78(19)
F1 C2 H2 108.8
C3 C2 H2 108.8
C1 C2 H2 108.8
O2 C3 N1 124.4(2)
O2 C3 C2 118.2(2)
N1 C3 C2 117.3(2)
N1 C4 C13 112.28(19)
N1 C4 C5 108.3(2)
C13 C4 C5 112.68(19)
N1 C4 H4 107.8
C13 C4 H4 107.8
C5 C4 H4 107.8
C4 C5 H5A 109.5
C4 C5 H5B 109.5
H5A C5 H5B 109.5
C4 C5 H5C 109.5
H5A C5 H5C 109.5
H5B C5 H5C 109.5
C11 C6 C7 117.9(2)
C11 C6 C1 120.7(2)
C7 C6 C1 121.4(2)
C8 C7 C6 121.0(2)
C8 C7 H7 119.5
C6 C7 H7 119.5
C9 C8 C7 120.2(2)
C9 C8 H8 119.9
C7 C8 H8 119.9
C10 C9 C8 119.5(2)
C10 C9 H9 120.2
C8 C9 H9 120.2
C9 C10 C11 120.4(2)
C9 C10 H10 119.8
C11 C10 H10 119.8
C10 C11 C6 120.9(2)
C10 C11 H11 119.6
C6 C11 H11 119.6
C1 C12 H12A 109.5
C1 C12 H12B 109.5
H12A C12 H12B 109.5
C1 C12 H12C 109.5
H12A C12 H12C 109.5
H12B C12 H12C 109.5
C18 C13 C14 117.9(2)
C18 C13 C4 122.3(2)
C14 C13 C4 119.8(2)
C15 C14 C13 120.8(2)
C15 C14 H14 119.6
C13 C14 H14 119.6
C16 C15 C14 120.8(2)
C16 C15 H15 119.6
C14 C15 H15 119.6
C17 C16 C15 118.9(2)
C17 C16 H16 120.6
C15 C16 H16 120.6
C16 C17 C18 120.8(2)
C16 C17 H17 119.6
C18 C17 H17 119.6
C17 C18 C13 120.8(2)
C17 C18 H18 119.6
C13 C18 H18 119.6

loop_
_geom_bond_atom_site_label_1
_geom_bond_atom_site_label_2
_geom_bond_distance
F1 C2 1.392(2)
O1 C1 1.419(3)
O1 H1 0.8400
O2 C3 1.238(3)
N1 C3 1.329(3)
N1 C4 1.460(3)
N1 H1A 0.8800
C1 C12 1.531(3)
C1 C6 1.531(3)
C1 C2 1.551(3)
C2 C3 1.515(3)
C2 H2 1.0000
C4 C13 1.519(3)
C4 C5 1.527(3)
C4 H4 1.0000
C5 H5A 0.9800
C5 H5B 0.9800
C5 H5C 0.9800
C6 C11 1.389(3)
C6 C7 1.390(3)
C7 C8 1.379(4)
C7 H7 0.9500
C8 C9 1.377(4)
C8 H8 0.9500
C9 C10 1.372(4)
C9 H9 0.9500
C10 C11 1.380(3)
C10 H10 0.9500
C11 H11 0.9500
C12 H12A 0.9800
C12 H12B 0.9800
C12 H12C 0.9800
C13 C18 1.387(3)
C13 C14 1.393(3)
C14 C15 1.381(4)
C14 H14 0.9500
C15 C16 1.377(4)
C15 H15 0.9500
C16 C17 1.375(3)
C16 H16 0.9500
C17 C18 1.382(3)
C17 H17 0.9500
C18 H18 0.9500

loop_
_geom_hbond_atom_site_label_D
_geom_hbond_atom_site_label_H
_geom_hbond_atom_site_label_A
_geom_hbond_distance_DH
_geom_hbond_distance_HA
_geom_hbond_distance_DA
_geom_hbond_angle_DHA
_geom_hbond_site_symmetry_A
O1 H1 O2 0.84 2.13 2.831(2) 140.8 .
N1 H1A O2 0.88 2.19 2.985(3) 150.8 3_645

loop_
_geom_torsion_atom_site_label_1
_geom_torsion_atom_site_label_2
_geom_torsion_atom_site_label_3
_geom_torsion_atom_site_label_4
_geom_torsion
O1 C1 C2 F1 -168.85(18)
C12 C1 C2 F1 -54.8(2)
C6 C1 C2 F1 68.8(2)
O1 C1 C2 C3 69.5(2)
C12 C1 C2 C3 -176.4(2)
C6 C1 C2 C3 -52.8(2)
C4 N1 C3 O2 6.9(4)
C4 N1 C3 C2 -170.0(2)
F1 C2 C3 O2 174.2(2)
C1 C2 C3 O2 -64.3(3)
F1 C2 C3 N1 -8.8(3)
C1 C2 C3 N1 112.7(2)
C3 N1 C4 C13 -115.1(2)
C3 N1 C4 C5 119.9(2)
O1 C1 C6 C11 169.1(2)
C12 C1 C6 C11 51.2(3)
C2 C1 C6 C11 -71.2(3)
O1 C1 C6 C7 -11.9(3)
C12 C1 C6 C7 -129.8(2)
C2 C1 C6 C7 107.9(2)
C11 C6 C7 C8 -1.3(3)
C1 C6 C7 C8 179.7(2)
C6 C7 C8 C9 0.4(4)
C7 C8 C9 C10 0.7(4)
C8 C9 C10 C11 -0.8(4)
C9 C10 C11 C6 -0.1(4)
C7 C6 C11 C10 1.1(3)
C1 C6 C11 C10 -179.8(2)
N1 C4 C13 C18 2.1(3)
C5 C4 C13 C18 124.7(2)
N1 C4 C13 C14 -179.7(2)
C5 C4 C13 C14 -57.2(3)
C18 C13 C14 C15 -0.2(4)
C4 C13 C14 C15 -178.5(2)
C13 C14 C15 C16 0.1(4)
C14 C15 C16 C17 -0.5(4)
C15 C16 C17 C18 1.1(4)
C16 C17 C18 C13 -1.3(4)
C14 C13 C18 C17 0.8(4)
C4 C13 C18 C17 179.0(2)
